data_7107433
loop_
_publ_author_name
'Gojko Buncic'
'Zhiguang Xiao'
'Simon C. Drew'
'Jonathan M. White'
'Anthony G. Wedd'
'Paul S. Donnelly'

_publ_section_title
;
 Copper complexes of a novel non-innocent quadridentate ligand
;
_journal_name_full Chem.Commun.
_journal_page_first 2570
_journal_paper_doi 10.1039/c2cc16658e
_journal_volume 48
_journal_year 2012
_chemical_formula_sum 'C43 H47 B2 Cu2 F8 N9 O'
_chemical_formula_weight 1006.60
_chemical_name_systematic
;
?
;
_space_group_IT_number 14
_symmetry_cell_setting monoclinic
_symmetry_space_group_name_Hall '-P 2ybc'
_symmetry_space_group_name_H-M 'P 1 21/c 1'
_atom_sites_solution_hydrogens geom
_atom_sites_solution_primary direct
_atom_sites_solution_secondary difmap
_audit_creation_method SHELXL-97
_cell_angle_alpha 90.00
_cell_angle_beta 100.8580(10)
_cell_angle_gamma 90.00
_cell_formula_units_Z 4
_cell_length_a 8.80060(10)
_cell_length_b 28.0293(4)
_cell_length_c 17.9337(3)
_cell_measurement_reflns_used 9201
_cell_measurement_temperature 130(2)
_cell_measurement_theta_max 73.0720
_cell_measurement_theta_min 2.9608
_cell_volume 4344.59(11)
_computing_structure_refinement 'SHELXL-97 (Sheldrick, 1997)'
_diffrn_ambient_temperature 130(2)
_diffrn_measured_fraction_theta_full 0.977
_diffrn_measured_fraction_theta_max 0.977
_diffrn_measurement_device_type 'Xcalibur, Sapphire3'
_diffrn_measurement_method '\w scans'
_diffrn_radiation_monochromator graphite
_diffrn_radiation_source 'Enhance (Cu) X-ray Source'
_diffrn_radiation_type CuK\a
_diffrn_radiation_wavelength 1.54180
_diffrn_reflns_av_R_equivalents 0.0278
_diffrn_reflns_av_sigmaI/netI 0.0382
_diffrn_reflns_limit_h_max 10
_diffrn_reflns_limit_h_min -10
_diffrn_reflns_limit_k_max 14
_diffrn_reflns_limit_k_min -34
_diffrn_reflns_limit_l_max 22
_diffrn_reflns_limit_l_min -21
_diffrn_reflns_number 18176
_diffrn_reflns_theta_full 73.22
_diffrn_reflns_theta_max 73.22
_diffrn_reflns_theta_min 2.96
_exptl_absorpt_coefficient_mu 1.912
_exptl_absorpt_correction_T_max 0.876
_exptl_absorpt_correction_T_min 0.633
_exptl_absorpt_correction_type gaussian
_exptl_absorpt_process_details
;
CrysAlisPro, Oxford Diffraction Ltd.,
Version 1.171.33.55 (release 05-01-2010 CrysAlis171 .NET)
(compiled Jan 5 2010,16:28:46)
Numerical absorption correction based on gaussian integration over
a multifaceted crystal model
;
_exptl_crystal_colour 'dark green'
_exptl_crystal_density_diffrn 1.539
_exptl_crystal_density_method 'not measured'
_exptl_crystal_description block
_exptl_crystal_F_000 2064
_exptl_crystal_size_max 0.3698
_exptl_crystal_size_mid 0.1720
_exptl_crystal_size_min 0.0700
_refine_diff_density_max 0.644
_refine_diff_density_min -0.564
_refine_diff_density_rms 0.063
_refine_ls_extinction_method none
_refine_ls_goodness_of_fit_ref 1.035
_refine_ls_hydrogen_treatment constr
_refine_ls_matrix_type full
_refine_ls_number_parameters 618
_refine_ls_number_reflns 8496
_refine_ls_number_restraints 42
_refine_ls_restrained_S_all 1.124
_refine_ls_R_factor_all 0.0554
_refine_ls_R_factor_gt 0.0412
_refine_ls_shift/su_max 0.002
_refine_ls_shift/su_mean 0.000
_refine_ls_structure_factor_coef Fsqd
_refine_ls_weighting_details 'calc w=1/[\s^2^(Fo^2^)+(0.0698P)^2^+0.0000P] where P=(Fo^2^+2Fc^2^)/3'
_refine_ls_weighting_scheme calc
_refine_ls_wR_factor_gt 0.1093
_refine_ls_wR_factor_ref 0.1159
_reflns_number_gt 6480
_reflns_number_total 8496
_reflns_threshold_expression >2sigma(I)
_cod_data_source_file c2cc16658e.txt
_cod_data_source_block jmwpd135
_cod_database_code 7107433

loop_
_symmetry_equiv_pos_as_xyz
'x, y, z'
'-x, y+1/2, -z+1/2'
'-x, -y, -z'
'x, -y-1/2, z-1/2'

loop_
_atom_site_label
_atom_site_type_symbol
_atom_site_fract_x
_atom_site_fract_y
_atom_site_fract_z
_atom_site_U_iso_or_equiv
_atom_site_adp_type
_atom_site_occupancy
_atom_site_symmetry_multiplicity
_atom_site_calc_flag
_atom_site_refinement_flags
_atom_site_disorder_assembly
_atom_site_disorder_group
C1' C 2.2540(3) 0.47727(10) 0.85182(16) 0.0332(6) Uani 1 1 d . . .
C1 C 1.7471(3) 0.48431(11) 0.85208(17) 0.0358(6) Uani 1 1 d . . .
C2' C 2.3556(4) 0.50399(11) 0.90771(18) 0.0421(7) Uani 1 1 d . . .
H2' H 2.4330 0.4888 0.9419 0.050 Uiso 1 1 calc R . .
C2 C 1.8388(4) 0.45089(12) 0.9010(2) 0.0482(8) Uani 1 1 d . . .
H2 H 1.9176 0.4614 0.9395 0.058 Uiso 1 1 calc R . .
C3' C 2.3377(4) 0.55245(12) 0.91030(19) 0.0450(7) Uani 1 1 d . . .
H3' H 2.3998 0.5699 0.9484 0.054 Uiso 1 1 calc R . .
C3 C 1.8097(4) 0.40324(12) 0.8907(2) 0.0520(8) Uani 1 1 d . . .
H3 H 1.8662 0.3815 0.9241 0.062 Uiso 1 1 calc R . .
C4' C 2.2261(4) 0.57648(11) 0.85599(19) 0.0413(7) Uani 1 1 d . . .
H4' H 2.2151 0.6094 0.8597 0.050 Uiso 1 1 calc R . .
C4 C 1.6957(4) 0.38635(12) 0.8305(2) 0.0475(8) Uani 1 1 d . . .
H4 H 1.6771 0.3537 0.8257 0.057 Uiso 1 1 calc R . .
C5 C 1.6117(4) 0.41680(11) 0.77892(19) 0.0420(7) Uani 1 1 d . . .
H5 H 1.5344 0.4052 0.7406 0.050 Uiso 1 1 calc R . .
C5' C 2.1345(3) 0.55240(11) 0.79852(18) 0.0377(6) Uani 1 1 d . . .
H5' H 2.0589 0.5685 0.7646 0.045 Uiso 1 1 calc R . .
C6 C 1.6446(3) 0.46664(10) 0.78503(17) 0.0343(6) Uani 1 1 d . . .
C6' C 2.1551(3) 0.50254(10) 0.79059(16) 0.0315(6) Uani 1 1 d . . .
C7 C 1.4716(3) 0.48846(11) 0.66957(17) 0.0382(6) Uani 1 1 d . . .
H7A H 1.3800 0.4802 0.6895 0.046 Uiso 1 1 calc R . .
H7B H 1.5003 0.4610 0.6423 0.046 Uiso 1 1 calc R . .
C7' C 1.9760(3) 0.49371(10) 0.67221(17) 0.0361(6) Uani 1 1 d . . .
H7'1 H 2.0095 0.5233 0.6524 0.043 Uiso 1 1 calc R . .
H7'2 H 1.8861 0.5006 0.6945 0.043 Uiso 1 1 calc R . .
C8 C 1.4353(4) 0.53007(11) 0.61543(17) 0.0403(7) Uani 1 1 d . . .
H8A H 1.5298 0.5394 0.5989 0.048 Uiso 1 1 calc R . .
H8B H 1.3629 0.5193 0.5710 0.048 Uiso 1 1 calc R . .
C8' C 1.9320(4) 0.45832(11) 0.60784(16) 0.0392(7) Uani 1 1 d . . .
H8'1 H 1.8616 0.4739 0.5670 0.047 Uiso 1 1 calc R . .
H8'2 H 2.0246 0.4501 0.5887 0.047 Uiso 1 1 calc R . .
C9 C 1.3682(3) 0.57342(10) 0.64701(16) 0.0331(6) Uani 1 1 d . . .
C9' C 1.8578(3) 0.41306(10) 0.62759(15) 0.0317(6) Uani 1 1 d . . .
C10 C 1.2295(3) 0.59390(11) 0.61098(16) 0.0353(6) Uani 1 1 d . . .
H10 H 1.1720 0.5795 0.5681 0.042 Uiso 1 1 calc R . .
C10' C 1.7171(3) 0.39761(11) 0.58598(15) 0.0347(6) Uani 1 1 d . . .
H10' H 1.6633 0.4167 0.5474 0.042 Uiso 1 1 calc R . .
C11' C 1.6563(3) 0.35387(11) 0.60161(17) 0.0374(6) Uani 1 1 d . . .
H11' H 1.5630 0.3431 0.5734 0.045 Uiso 1 1 calc R . .
C11 C 1.1769(3) 0.63541(11) 0.63850(17) 0.0385(6) Uani 1 1 d . . .
H11 H 1.0845 0.6492 0.6144 0.046 Uiso 1 1 calc R . .
C12 C 1.2638(3) 0.65637(11) 0.70276(17) 0.0370(6) Uani 1 1 d . . .
H12 H 1.2326 0.6849 0.7218 0.044 Uiso 1 1 calc R . .
C12' C 1.7378(3) 0.32647(10) 0.66018(17) 0.0353(6) Uani 1 1 d . . .
H12' H 1.7008 0.2968 0.6715 0.042 Uiso 1 1 calc R . .
C13 C 1.3975(3) 0.63389(10) 0.73758(16) 0.0334(6) Uani 1 1 d . . .
H13 H 1.4544 0.6474 0.7814 0.040 Uiso 1 1 calc R . .
C13' C 1.8740(3) 0.34398(10) 0.70124(16) 0.0309(6) Uani 1 1 d . . .
H13' H 1.9267 0.3259 0.7414 0.037 Uiso 1 1 calc R . .
C14 C 1.8526(3) 0.55433(11) 0.92079(16) 0.0369(6) Uani 1 1 d . . .
H14A H 1.9558 0.5478 0.9117 0.044 Uiso 1 1 calc R . .
H14B H 1.8447 0.5412 0.9700 0.044 Uiso 1 1 calc R . .
C14' C 2.3362(3) 0.40017(10) 0.90439(15) 0.0341(6) Uani 1 1 d . . .
H14C H 2.3337 0.4100 0.9560 0.041 Uiso 1 1 calc R . .
H14D H 2.4412 0.4038 0.8959 0.041 Uiso 1 1 calc R . .
C15' C 2.2868(3) 0.34810(10) 0.89350(16) 0.0364(6) Uani 1 1 d . . .
H15A H 2.3427 0.3296 0.9356 0.044 Uiso 1 1 calc R . .
H15B H 2.1774 0.3458 0.8950 0.044 Uiso 1 1 calc R . .
C15 C 1.8270(4) 0.60781(11) 0.92125(16) 0.0391(7) Uani 1 1 d . . .
H15C H 1.7217 0.6136 0.9280 0.047 Uiso 1 1 calc R . .
H15D H 1.8955 0.6210 0.9651 0.047 Uiso 1 1 calc R . .
C16' C 2.3145(3) 0.32655(10) 0.82072(17) 0.0345(6) Uani 1 1 d . . .
C16 C 1.8522(3) 0.63476(11) 0.85203(16) 0.0345(6) Uani 1 1 d . . .
C17' C 2.4040(3) 0.28576(11) 0.8202(2) 0.0451(8) Uani 1 1 d . . .
H17' H 2.4486 0.2712 0.8656 0.054 Uiso 1 1 calc R . .
C17 C 1.9504(3) 0.67402(11) 0.85771(18) 0.0407(7) Uani 1 1 d . . .
H17 H 2.0078 0.6828 0.9047 0.049 Uiso 1 1 calc R . .
C18' C 2.4266(4) 0.26699(12) 0.7524(2) 0.0512(9) Uani 1 1 d . . .
H18' H 2.4863 0.2397 0.7517 0.061 Uiso 1 1 calc R . .
C18 C 1.9626(4) 0.69975(11) 0.7940(2) 0.0440(7) Uani 1 1 d . . .
H18 H 2.0275 0.7261 0.7975 0.053 Uiso 1 1 calc R . .
C19' C 2.3602(4) 0.28893(12) 0.6853(2) 0.0470(8) Uani 1 1 d . . .
H19' H 2.3745 0.2768 0.6389 0.056 Uiso 1 1 calc R . .
C19 C 1.8772(3) 0.68602(12) 0.72449(19) 0.0422(7) Uani 1 1 d . . .
H19 H 1.8826 0.7032 0.6807 0.051 Uiso 1 1 calc R . .
C20 C 1.7844(3) 0.64643(11) 0.72187(17) 0.0365(6) Uani 1 1 d . . .
H20 H 1.7283 0.6368 0.6751 0.044 Uiso 1 1 calc R . .
C20' C 2.2721(3) 0.32917(11) 0.68873(18) 0.0392(7) Uani 1 1 d . . .
H20' H 2.2264 0.3439 0.6436 0.047 Uiso 1 1 calc R . .
C21 C 1.1063(4) 0.73937(11) 1.09434(19) 0.0461(7) Uani 1 1 d . . .
H21 H 1.2131 0.7399 1.0980 0.055 Uiso 1 1 calc R . .
C22 C 0.8535(4) 0.75869(13) 1.0213(2) 0.0489(8) Uani 1 1 d . . .
H22A H 0.8212 0.7464 1.0658 0.073 Uiso 1 1 calc R . .
H22B H 0.8140 0.7387 0.9786 0.073 Uiso 1 1 calc R . .
H22C H 0.8145 0.7905 1.0115 0.073 Uiso 1 1 calc R . .
C23 C 1.0920(5) 0.78332(12) 0.9769(2) 0.0515(8) Uani 1 1 d . . .
H23A H 1.2022 0.7792 0.9892 0.077 Uiso 1 1 calc R . .
H23B H 1.0676 0.8167 0.9764 0.077 Uiso 1 1 calc R . .
H23C H 1.0531 0.7698 0.9278 0.077 Uiso 1 1 calc R . .
N1 N 1.7388(3) 0.53144(9) 0.86207(13) 0.0345(5) Uani 1 1 d . . .
N1' N 2.2319(3) 0.43003(8) 0.85105(12) 0.0305(5) Uani 1 1 d . . .
N2' N 2.1004(3) 0.47487(8) 0.73082(13) 0.0296(5) Uani 1 1 d . . .
N2 N 1.5976(3) 0.49995(8) 0.73241(13) 0.0325(5) Uani 1 1 d . . .
N3 N 1.4501(3) 0.59312(8) 0.71115(12) 0.0303(5) Uani 1 1 d . . .
N3' N 1.9350(2) 0.38651(8) 0.68583(12) 0.0292(5) Uani 1 1 d . . .
N4' N 2.2495(3) 0.34816(8) 0.75494(13) 0.0327(5) Uani 1 1 d . . .
N4 N 1.7709(3) 0.62100(8) 0.78384(13) 0.0310(5) Uani 1 1 d . . .
N7 N 1.0213(3) 0.75941(9) 1.03342(14) 0.0401(6) Uani 1 1 d . . .
F1 F 1.3244(4) 0.67782(11) 0.97705(16) 0.1074(11) Uani 1 1 d . . .
F2 F 1.5288(3) 0.67109(12) 0.92172(17) 0.1165(14) Uani 1 1 d . . .
F3 F 1.3231(2) 0.71220(7) 0.86544(11) 0.0559(5) Uani 1 1 d . . .
F4 F 1.4758(2) 0.74065(7) 0.97236(13) 0.0608(6) Uani 1 1 d . . .
F5 F 0.6483(3) 0.87278(12) 1.03526(16) 0.1086(12) Uani 1 1 d D A .
F6 F 0.8682(6) 0.87856(19) 0.9921(4) 0.075(2) Uani 0.551(14) 1 d PDU A 1
F7 F 0.6843(7) 0.9314(4) 0.9605(6) 0.154(4) Uani 0.559(11) 1 d PDU A 1
F8 F 0.8208(7) 0.9239(2) 1.0805(3) 0.096(3) Uani 0.553(9) 1 d PDU A 1
F6' F 0.9003(7) 0.8870(3) 1.0223(7) 0.166(6) Uani 0.449(14) 1 d PDU A 2
F7' F 0.7006(9) 0.8999(3) 0.9352(3) 0.080(3) Uani 0.441(11) 1 d PDU A 2
F8' F 0.7618(10) 0.95078(18) 1.0253(5) 0.106(3) Uani 0.447(9) 1 d PDU A 2
Cu1' Cu 2.12618(4) 0.407603(14) 0.75323(2) 0.02826(11) Uani 1 1 d . . .
Cu1 Cu 1.63716(4) 0.563798(14) 0.77102(2) 0.03059(12) Uani 1 1 d . . .
B1 B 1.4144(4) 0.70063(12) 0.9342(2) 0.0393(7) Uani 1 1 d . . .
B2 B 0.7527(3) 0.90266(10) 1.01374(16) 0.0439(8) Uani 1 1 d D . .
O1 O 1.0565(3) 0.72018(10) 1.14624(14) 0.0616(7) Uani 1 1 d . . .

loop_
_atom_site_aniso_label
_atom_site_aniso_U_11
_atom_site_aniso_U_22
_atom_site_aniso_U_33
_atom_site_aniso_U_23
_atom_site_aniso_U_13
_atom_site_aniso_U_12
C1' 0.0333(13) 0.0336(15) 0.0331(13) -0.0022(11) 0.0067(11) -0.0024(12)
C1 0.0360(14) 0.0343(15) 0.0383(14) 0.0032(12) 0.0099(12) 0.0004(12)
C2' 0.0428(16) 0.0423(17) 0.0379(15) -0.0019(13) -0.0006(13) -0.0019(14)
C2 0.0477(18) 0.0468(19) 0.0483(18) 0.0052(15) 0.0047(15) 0.0045(15)
C3' 0.0491(18) 0.0397(17) 0.0441(17) -0.0089(14) 0.0034(14) -0.0093(14)
C3 0.059(2) 0.0405(18) 0.057(2) 0.0106(16) 0.0127(17) 0.0111(16)
C4' 0.0461(17) 0.0290(15) 0.0517(18) -0.0047(13) 0.0164(14) -0.0024(13)
C4 0.057(2) 0.0317(16) 0.059(2) 0.0016(15) 0.0247(17) 0.0003(15)
C5 0.0427(16) 0.0362(16) 0.0498(17) -0.0040(13) 0.0161(14) -0.0028(13)
C5' 0.0382(15) 0.0313(15) 0.0447(16) 0.0015(12) 0.0108(13) 0.0006(12)
C6 0.0312(13) 0.0339(15) 0.0406(15) -0.0013(12) 0.0144(12) 0.0009(12)
C6' 0.0277(13) 0.0307(14) 0.0377(14) 0.0027(11) 0.0105(11) -0.0013(11)
C7 0.0346(14) 0.0354(15) 0.0431(15) -0.0115(13) 0.0038(12) 0.0005(12)
C7' 0.0350(14) 0.0307(14) 0.0406(15) 0.0093(12) 0.0021(12) -0.0019(12)
C8 0.0383(15) 0.0438(17) 0.0364(14) -0.0099(13) 0.0009(12) 0.0005(13)
C8' 0.0416(16) 0.0410(17) 0.0322(14) 0.0086(12) -0.0004(12) -0.0012(13)
C9 0.0334(14) 0.0331(14) 0.0321(13) -0.0013(11) 0.0044(11) -0.0039(12)
C9' 0.0337(14) 0.0336(15) 0.0270(12) -0.0001(11) 0.0038(10) 0.0011(12)
C10 0.0351(14) 0.0389(16) 0.0295(13) 0.0013(12) -0.0003(11) -0.0047(12)
C10' 0.0321(14) 0.0405(16) 0.0299(13) 0.0008(11) 0.0015(11) 0.0052(12)
C11' 0.0304(13) 0.0414(16) 0.0390(15) -0.0081(13) 0.0029(12) 0.0007(12)
C11 0.0354(14) 0.0406(16) 0.0375(15) 0.0068(13) 0.0017(12) 0.0047(13)
C12 0.0384(15) 0.0310(15) 0.0408(15) 0.0006(12) 0.0052(12) 0.0022(12)
C12' 0.0341(14) 0.0289(14) 0.0425(15) -0.0047(12) 0.0064(12) -0.0019(12)
C13 0.0332(14) 0.0295(14) 0.0358(14) -0.0037(11) 0.0023(11) -0.0027(11)
C13' 0.0307(13) 0.0274(14) 0.0345(13) 0.0016(11) 0.0059(11) 0.0022(11)
C14 0.0356(14) 0.0429(16) 0.0308(13) 0.0025(12) 0.0026(11) -0.0009(13)
C14' 0.0342(14) 0.0370(15) 0.0294(13) 0.0008(11) 0.0015(11) -0.0015(12)
C15' 0.0356(14) 0.0353(15) 0.0364(14) 0.0082(12) 0.0016(12) 0.0014(12)
C15 0.0395(15) 0.0434(17) 0.0320(14) -0.0071(12) 0.0004(12) 0.0008(13)
C16' 0.0253(12) 0.0299(14) 0.0453(15) 0.0009(12) -0.0012(11) -0.0032(11)
C16 0.0278(13) 0.0354(15) 0.0387(14) -0.0068(12) 0.0023(11) 0.0034(11)
C17' 0.0315(15) 0.0319(15) 0.068(2) 0.0004(15) -0.0002(14) 0.0001(12)
C17 0.0328(14) 0.0379(16) 0.0479(17) -0.0072(13) -0.0011(12) -0.0004(13)
C18' 0.0340(15) 0.0336(16) 0.085(3) -0.0109(17) 0.0081(16) 0.0018(13)
C18 0.0346(15) 0.0340(16) 0.064(2) -0.0025(15) 0.0106(14) -0.0037(13)
C19' 0.0361(16) 0.0441(18) 0.062(2) -0.0228(16) 0.0111(15) -0.0084(14)
C19 0.0373(15) 0.0409(17) 0.0501(17) 0.0064(14) 0.0123(13) 0.0018(13)
C20 0.0328(14) 0.0401(16) 0.0361(14) -0.0006(12) 0.0052(11) 0.0018(12)
C20' 0.0316(14) 0.0401(16) 0.0445(16) -0.0092(13) 0.0033(12) -0.0045(12)
C21 0.0497(18) 0.0346(16) 0.0525(19) 0.0018(14) 0.0059(15) 0.0006(14)
C22 0.0508(19) 0.0452(19) 0.0487(18) 0.0075(15) 0.0038(15) -0.0052(15)
C23 0.069(2) 0.0405(18) 0.0487(18) 0.0035(15) 0.0210(17) -0.0075(17)
N1 0.0317(11) 0.0396(14) 0.0311(11) 0.0025(10) 0.0029(9) 0.0003(10)
N1' 0.0310(11) 0.0315(12) 0.0272(10) -0.0004(9) 0.0010(9) -0.0007(9)
N2' 0.0287(11) 0.0263(11) 0.0334(11) 0.0032(9) 0.0052(9) -0.0017(9)
N2 0.0317(12) 0.0306(12) 0.0352(12) -0.0048(10) 0.0065(9) 0.0005(9)
N3 0.0276(11) 0.0313(12) 0.0304(11) -0.0011(9) 0.0013(9) -0.0002(9)
N3' 0.0281(11) 0.0296(12) 0.0286(11) -0.0009(9) 0.0018(9) 0.0018(9)
N4' 0.0267(11) 0.0310(12) 0.0391(12) -0.0029(10) 0.0027(9) -0.0018(9)
N4 0.0283(11) 0.0301(12) 0.0339(11) -0.0027(9) 0.0037(9) 0.0000(9)
N7 0.0497(15) 0.0327(13) 0.0387(13) 0.0033(10) 0.0104(11) -0.0049(11)
F1 0.153(3) 0.098(2) 0.0720(17) 0.0070(16) 0.0216(19) -0.063(2)
F2 0.0947(19) 0.141(3) 0.0912(19) -0.0623(19) -0.0416(16) 0.081(2)
F3 0.0619(12) 0.0441(11) 0.0511(11) -0.0037(9) -0.0159(9) 0.0093(9)
F4 0.0598(12) 0.0488(12) 0.0659(13) -0.0173(10) -0.0085(10) -0.0084(10)
F5 0.094(2) 0.146(3) 0.0769(18) 0.0217(19) -0.0057(16) -0.063(2)
F6 0.050(3) 0.061(3) 0.107(5) -0.032(3) 0.001(3) 0.012(3)
F7 0.100(5) 0.154(8) 0.195(9) 0.135(7) -0.005(5) 0.043(5)
F8 0.100(4) 0.104(5) 0.085(4) -0.050(4) 0.016(3) -0.046(4)
F6' 0.049(4) 0.098(7) 0.302(14) 0.056(8) -0.090(6) -0.009(4)
F7' 0.092(5) 0.095(6) 0.049(3) -0.004(3) 0.002(3) -0.018(4)
F8' 0.148(7) 0.044(4) 0.125(7) -0.035(4) 0.021(6) -0.015(4)
Cu1' 0.0272(2) 0.0267(2) 0.0290(2) 0.00192(15) 0.00050(15) -0.00003(15)
Cu1 0.0275(2) 0.0306(2) 0.0318(2) -0.00247(16) 0.00110(15) -0.00104(16)
B1 0.0419(18) 0.0299(16) 0.0409(17) -0.0017(14) -0.0050(14) 0.0029(14)
B2 0.045(2) 0.0383(19) 0.0460(19) -0.0018(15) 0.0018(16) -0.0030(16)
O1 0.0781(18) 0.0562(15) 0.0493(14) 0.0192(12) 0.0094(13) 0.0068(14)

loop_
_atom_type_symbol
_atom_type_description
_atom_type_scat_dispersion_real
_atom_type_scat_dispersion_imag
_atom_type_scat_source
C C 0.0181 0.0091 'International Tables Vol C Tables 4.2.6.8 and 6.1.1.4'
H H 0.0000 0.0000 'International Tables Vol C Tables 4.2.6.8 and 6.1.1.4'
N N 0.0311 0.0180 'International Tables Vol C Tables 4.2.6.8 and 6.1.1.4'
F F 0.0727 0.0534 'International Tables Vol C Tables 4.2.6.8 and 6.1.1.4'
Cu Cu -1.9646 0.5888 'International Tables Vol C Tables 4.2.6.8 and 6.1.1.4'
B B 0.0090 0.0039 'International Tables Vol C Tables 4.2.6.8 and 6.1.1.4'
O O 0.0492 0.0322 'International Tables Vol C Tables 4.2.6.8 and 6.1.1.4'

loop_
_geom_angle_atom_site_label_1
_geom_angle_atom_site_label_2
_geom_angle_atom_site_label_3
_geom_angle
N1' C1' C2' 126.8(3)
N1' C1' C6' 114.2(2)
C2' C1' C6' 118.9(3)
N1 C1 C2 127.3(3)
N1 C1 C6 114.1(3)
C2 C1 C6 118.6(3)
C3' C2' C1' 119.0(3)
C3 C2 C1 119.3(3)
C2' C3' C4' 121.2(3)
C2 C3 C4 121.3(3)
C5' C4' C3' 121.3(3)
C5 C4 C3 121.6(3)
C4 C5 C6 118.9(3)
C4' C5' C6' 119.7(3)
N2 C6 C5 126.8(3)
N2 C6 C1 114.1(3)
C5 C6 C1 119.0(3)
N2' C6' C5' 128.2(3)
N2' C6' C1' 113.4(2)
C5' C6' C1' 118.3(3)
N2 C7 C8 111.3(2)
N2' C7' C8' 111.1(2)
C9 C8 C7 115.5(2)
C9' C8' C7' 115.7(2)
N3 C9 C10 120.4(3)
N3 C9 C8 117.7(3)
C10 C9 C8 121.9(3)
N3' C9' C10' 120.6(3)
N3' C9' C8' 117.9(2)
C10' C9' C8' 121.4(3)
C11 C10 C9 120.4(3)
C11' C10' C9' 120.4(3)
C10' C11' C12' 118.6(3)
C10 C11 C12 119.0(3)
C13 C12 C11 118.2(3)
C13' C12' C11' 118.8(3)
N3 C13 C12 123.2(3)
N3' C13' C12' 122.9(3)
N1 C14 C15 110.9(2)
N1' C14' C15' 109.7(2)
C16' C15' C14' 114.1(2)
C16 C15 C14 116.5(2)
N4' C16' C17' 120.6(3)
N4' C16' C15' 117.8(2)
C17' C16' C15' 121.6(3)
N4 C16 C17 120.5(3)
N4 C16 C15 117.9(3)
C17 C16 C15 121.5(3)
C18' C17' C16' 119.9(3)
C18 C17 C16 120.0(3)
C17' C18' C19' 119.5(3)
C17 C18 C19 119.3(3)
C20' C19' C18' 118.5(3)
C20 C19 C18 118.3(3)
N4 C20 C19 123.0(3)
N4' C20' C19' 122.7(3)
O1 C21 N7 125.7(3)
C1 N1 C14 119.0(2)
C1 N1 Cu1 112.25(19)
C14 N1 Cu1 123.30(19)
C1' N1' C14' 119.2(2)
C1' N1' Cu1' 112.09(18)
C14' N1' Cu1' 123.05(18)
C6' N2' C7' 118.3(2)
C6' N2' Cu1' 112.88(18)
C7' N2' Cu1' 122.88(18)
C6 N2 C7 118.7(2)
C6 N2 Cu1 112.59(19)
C7 N2 Cu1 122.81(19)
C13 N3 C9 118.7(2)
C13 N3 Cu1 117.93(18)
C9 N3 Cu1 123.33(19)
C9' N3' C13' 118.6(2)
C9' N3' Cu1' 123.67(19)
C13' N3' Cu1' 117.64(18)
C20' N4' C16' 118.8(3)
C20' N4' Cu1' 119.2(2)
C16' N4' Cu1' 122.0(2)
C20 N4 C16 118.9(3)
C20 N4 Cu1 118.51(19)
C16 N4 Cu1 122.6(2)
C21 N7 C23 121.4(3)
C21 N7 C22 121.2(3)
C23 N7 C22 117.4(3)
N1' Cu1' N2' 83.61(10)
N1' Cu1' N3' 149.99(9)
N2' Cu1' N3' 96.44(9)
N1' Cu1' N4' 95.21(10)
N2' Cu1' N4' 149.82(10)
N3' Cu1' N4' 99.15(9)
N2 Cu1 N1 83.77(10)
N2 Cu1 N3 96.64(10)
N1 Cu1 N3 149.66(10)
N2 Cu1 N4 149.16(10)
N1 Cu1 N4 96.41(10)
N3 Cu1 N4 98.24(9)
F2 B1 F1 109.6(3)
F2 B1 F4 110.3(3)
F1 B1 F4 108.6(3)
F2 B1 F3 108.8(3)
F1 B1 F3 108.2(3)
F4 B1 F3 111.3(3)
F7 B2 F6 111.7(4)
F7 B2 F6' 125.7(7)
F6 B2 F6' 26.2(4)
F7 B2 F5 110.2(3)
F6 B2 F5 111.4(3)
F6' B2 F5 117.2(6)
F7 B2 F8' 60.5(6)
F6 B2 F8' 121.2(5)
F6' B2 F8' 106.0(4)
F5 B2 F8' 126.3(5)
F7 B2 F8 115.9(8)
F6 B2 F8 104.0(4)
F6' B2 F8 77.9(5)
F5 B2 F8 103.2(3)
F8' B2 F8 55.5(4)
F7 B2 F7' 43.8(5)
F6 B2 F7' 78.7(4)
F6' B2 F7' 102.8(4)
F5 B2 F7' 98.2(4)
F8' B2 F7' 101.9(4)
F8 B2 F7' 155.5(5)

loop_
_geom_bond_atom_site_label_1
_geom_bond_atom_site_label_2
_geom_bond_distance
C1' N1' 1.338(4)
C1' C2' 1.424(4)
C1' C6' 1.451(4)
C1 N1 1.337(4)
C1 C2 1.425(4)
C1 C6 1.448(4)
C2' C3' 1.369(4)
C2 C3 1.366(5)
C3' C4' 1.417(5)
C3 C4 1.410(5)
C4' C5' 1.362(4)
C4 C5 1.369(5)
C5 C6 1.427(4)
C5' C6' 1.420(4)
C6 N2 1.336(4)
C6' N2' 1.337(4)
C7 N2 1.460(4)
C7 C8 1.513(4)
C7' N2' 1.466(3)
C7' C8' 1.516(4)
C8 C9 1.507(4)
C8' C9' 1.500(4)
C9 N3 1.355(3)
C9 C10 1.393(4)
C9' N3' 1.356(3)
C9' C10' 1.389(4)
C10 C11 1.378(4)
C10' C11' 1.387(4)
C11' C12' 1.387(4)
C11 C12 1.388(4)
C12 C13 1.376(4)
C12' C13' 1.374(4)
C13 N3 1.352(4)
C13' N3' 1.357(4)
C14 N1 1.458(4)
C14 C15 1.516(4)
C14' N1' 1.458(3)
C14' C15' 1.525(4)
C15' C16' 1.499(4)
C15 C16 1.505(4)
C16' N4' 1.353(4)
C16' C17' 1.389(4)
C16 N4 1.351(4)
C16 C17 1.391(4)
C17' C18' 1.373(5)
C17 C18 1.372(5)
C18' C19' 1.378(5)
C18 C19 1.383(5)
C19' C20' 1.376(4)
C19 C20 1.374(4)
C20 N4 1.344(4)
C20' N4' 1.350(4)
C21 O1 1.225(4)
C21 N7 1.327(4)
C22 N7 1.451(4)
C23 N7 1.449(4)
N1 Cu1 1.934(2)
N1' Cu1' 1.930(2)
N2' Cu1' 1.932(2)
N2 Cu1 1.927(2)
N3 Cu1 1.968(2)
N3' Cu1' 1.969(2)
N4' Cu1' 1.985(2)
N4 Cu1 1.977(2)
F1 B1 1.362(5)
F2 B1 1.354(4)
F3 B1 1.378(4)
F4 B1 1.371(4)
F5 B2 1.352(3)
F6 B2 1.337(4)
F7 B2 1.306(4)
F8 B2 1.369(4)
F6' B2 1.352(5)
F7' B2 1.399(5)
F8' B2 1.365(5)
